data_9005378
loop_
_publ_author_name
'Basso, R.'
'Lucchetti, G.'
'Zefiro, L.'
'Palenzona, A.'

_publ_section_title
;
 Clinocervantite, B-Sb2O4, the natural monoclinic polymorph
 of cervantite from the Cetine mine, Siena, Italy
 Note: z-coordinate to O2 altered by communications with R Basso, April, 2003
;
_journal_name_full 'European Journal of Mineralogy'
_journal_page_first 95
_journal_page_last 100
_journal_volume 11
_journal_year 1999
_chemical_compound_source 'Cetine mine, Siena, Italy'
_chemical_formula_sum 'O2 Sb'
_chemical_name_mineral Clinocervantite
_space_group_IT_number 15
_symmetry_space_group_name_Hall '-C 2yc'
_symmetry_space_group_name_H-M 'C 1 2/c 1'
_cell_angle_alpha 90
_cell_angle_beta 104.60
_cell_angle_gamma 90
_cell_length_a 12.061
_cell_length_b 4.836
_cell_length_c 5.383
_cell_formula_units_Z 8
_cell_volume 303.836
_database_code_amcsd 0006763
_exptl_crystal_density_diffrn 6.722
_cod_original_formula_sum 'Sb O2'
_cod_database_code 9005378

loop_
_space_group_symop_operation_xyz
x,y,z
1/2+x,1/2+y,z
x,-y,1/2+z
1/2+x,1/2-y,1/2+z
-x,y,1/2-z
1/2-x,1/2+y,1/2-z
-x,-y,-z
1/2-x,1/2-y,-z

loop_
_atom_site_label
_atom_site_fract_x
_atom_site_fract_y
_atom_site_fract_z
_atom_site_U_iso_or_equiv
Sb1 0.25000 0.25000 0.00000 0.00329
Sb2 0.00000 0.28510 0.25000 0.00671
O1 0.19180 0.05170 0.67460 0.00697
O2 0.09390 0.41220 0.96490 0.00646

loop_
_cod_related_entry_id
_cod_related_entry_database
_cod_related_entry_code
1 AMCSD 0006763
